data_1511518
loop_
_publ_author_name
'Elf, F.'
'Pfeiffer, F.'
'Schaefer, W.'
'Etourneau, J.'
'Will, G.'

_publ_section_title
;
 Neutron diffraction studies of TbB4 and ErB4
;
_journal_name_full 'Journal of the Less-Common Metals'
_journal_page_first 349
_journal_page_last 355
_journal_paper_doi 10.1016/0022-5088(81)90238-1
_journal_volume 82
_journal_year 1981
_chemical_formula_sum 'B4 Tb'
_chemical_name_systematic 'Tb B4'
_space_group_IT_number 127
_symmetry_space_group_name_Hall '-P 4 2ab'
_symmetry_space_group_name_H-M 'P 4/m b m'
_cell_angle_alpha 90
_cell_angle_beta 90
_cell_angle_gamma 90
_cell_formula_units_Z 4
_cell_length_a 7.12
_cell_length_b 7.12
_cell_length_c 4.042
_cell_volume 204.907
_citation_journal_id_ASTM JCOMAH
_cod_data_source_file boron4-x_148.cif
_cod_data_source_block B4Tb1
_cod_original_cell_volume 204.9068
_cod_original_formula_sum 'B4 Tb1'
_cod_database_code 1511518

loop_
_symmetry_equiv_pos_as_xyz
x,y,z
-y,x,z
-x,-y,z
y,-x,z
x+1/2,-y+1/2,-z
y+1/2,x+1/2,-z
-x+1/2,y+1/2,-z
-y+1/2,-x+1/2,-z
-x,-y,-z
y,-x,-z
x,y,-z
-y,x,-z
-x-1/2,y-1/2,z
-y-1/2,-x-1/2,z
x-1/2,-y-1/2,z
y-1/2,x-1/2,z

loop_
_atom_site_label
_atom_site_type_symbol
_atom_site_fract_x
_atom_site_fract_y
_atom_site_fract_z
_atom_site_occupancy
_atom_site_U_iso_or_equiv
B2 B 0.0875 0.5875 0.5 1 0.0
B3 B 0.1758 0.0387 0 1 0.0
Tb1 Tb 0.3175 0.8175 0 1 0.0
B1 B 0 0 0.2017 1 0.0
